data_1551325
loop_
_publ_author_name
'Marc A. Little'
'Michael E. Briggs'
'James T. A. Jones'
'Marc Schmidtmann'
'Tom Hasell'
'Samantha Y. Chong'
'Kim E. Jelfs'
'Linjiang Chen'
'Andrew I. Cooper'

_publ_section_title
;
 Trapping virtual pores by crystal retro-engineering
;
_journal_name_full 'Nature Chemistry'
_journal_page_first 153
_journal_page_last 159
_journal_paper_doi 10.1038/nchem.2156
_journal_volume 7
_journal_year 2015
_chemical_absolute_configuration unk
_chemical_formula_moiety '2(C72 H84 N12), C72 H72 N11, 2(C0.25 H0.25 Cl0.75), 1.5 (C1 O1 H4)'
_chemical_formula_sum 'C218.02 H246.5 Cl1.5 N35 O1.5'
_chemical_formula_weight 3432.40
_space_group_crystal_system trigonal
_space_group_IT_number 155
_space_group_name_Hall 'R 3 2"'
_space_group_name_H-M_alt 'R 3 2 :H'
_atom_sites_solution_hydrogens geom
_atom_sites_solution_primary dual
_atom_sites_solution_secondary difmap
_cell_angle_alpha 90.00
_cell_angle_beta 90.00
_cell_angle_gamma 120.00
_cell_formula_units_Z 3
_cell_length_a 20.718(2)
_cell_length_b 20.718(2)
_cell_length_c 44.992(5)
_cell_measurement_reflns_used 9140
_cell_measurement_temperature 300
_cell_measurement_theta_max 21.638
_cell_measurement_theta_min 2.315
_cell_volume 16725(3)
_computing_cell_refinement
;
CrystalClear-SM Expert 2.0 r7 (Rigaku, 2011)
;
_computing_data_collection
;
CrystalClear-SM Expert 2.0 r7 (Rigaku, 2011)
;
_computing_data_reduction
;
CrystalClear-SM Expert 2.0 r7 (Rigaku, 2011)
;
_computing_molecular_graphics 'Olex2 (Dolomanov et al., 2009)'
_computing_publication_material 'Olex2 (Dolomanov et al., 2009)'
_computing_structure_refinement 'XL (Sheldrick, 2008)'
_computing_structure_solution 'ShelXD (Sheldrick, 2008)'
_diffrn_ambient_temperature 300.00
_diffrn_detector CCD
_diffrn_detector_area_resol_mean 28.5714
_diffrn_detector_type 'Rigaku Saturn724+'
_diffrn_measured_fraction_theta_full 0.997
_diffrn_measured_fraction_theta_max 0.997
_diffrn_measurement_device 'AFC12 (Right): Kappa 3 circle'
_diffrn_measurement_device_type 'Rigaku Saturn724+ (2x2 bin mode)'
_diffrn_measurement_method 'profile data from \w-scans'
_diffrn_measurement_specimen_support 'Mitegen 50um'
_diffrn_radiation_collimation 0.3
_diffrn_radiation_monochromator Confocal
_diffrn_radiation_probe x-ray
_diffrn_radiation_type MoK\a
_diffrn_radiation_wavelength 0.71073
_diffrn_reflns_av_R_equivalents 0.0652
_diffrn_reflns_av_unetI/netI 0.0265
_diffrn_reflns_limit_h_max 21
_diffrn_reflns_limit_h_min -24
_diffrn_reflns_limit_k_max 24
_diffrn_reflns_limit_k_min -24
_diffrn_reflns_limit_l_max 54
_diffrn_reflns_limit_l_min -54
_diffrn_reflns_number 92330
_diffrn_reflns_theta_full 25.35
_diffrn_reflns_theta_max 25.35
_diffrn_reflns_theta_min 1.45
_diffrn_source 'Rotating Anode'
_diffrn_source_current 24.0
_diffrn_source_power 1.2
_diffrn_source_target Mo
_diffrn_source_type 'Rotating Anode'
_diffrn_source_voltage 50.0
_diffrn_standards_number 0
_exptl_absorpt_coefficient_mu 0.079
_exptl_absorpt_correction_T_max 0.7454
_exptl_absorpt_correction_T_min 0.5180
_exptl_absorpt_correction_type multi-scan
_exptl_absorpt_process_details
;
SADABS-2008/1 (Bruker,2008) was used for absorption correction.
wR2(int) was 0.1336 before and 0.0817 after correction.
The Ratio of minimum to maximum transmission is 0.6949.
The \l/2 correction factor is 0.0000.
;
_exptl_crystal_colour colourless
_exptl_crystal_colour_primary colourless
_exptl_crystal_density_diffrn 1.022
_exptl_crystal_density_meas .
_exptl_crystal_density_method 'not measured'
_exptl_crystal_description prism
_exptl_crystal_F_000 5511
_exptl_crystal_size_max 0.224
_exptl_crystal_size_mid 0.104
_exptl_crystal_size_min 0.104
_refine_diff_density_max 0.412
_refine_diff_density_min -0.190
_refine_diff_density_rms 0.061
_refine_ls_abs_structure_details 'Flack H D (1983), Acta Cryst. A39, 876-881'
_refine_ls_abs_structure_Flack 0.1(4)
_refine_ls_extinction_method none
_refine_ls_goodness_of_fit_ref 1.055
_refine_ls_hydrogen_treatment mixed
_refine_ls_matrix_type full
_refine_ls_number_parameters 477
_refine_ls_number_reflns 6816
_refine_ls_number_restraints 2
_refine_ls_restrained_S_all 1.055
_refine_ls_R_factor_all 0.0963
_refine_ls_R_factor_gt 0.0737
_refine_ls_shift/su_max 0.000
_refine_ls_shift/su_mean 0.000
_refine_ls_structure_factor_coef Fsqd
_refine_ls_weighting_details 'calc w=1/[\s^2^(Fo^2^)+(0.1479P)^2^+3.8550P] where P=(Fo^2^+2Fc^2^)/3'
_refine_ls_weighting_scheme calc
_refine_ls_wR_factor_gt 0.2022
_refine_ls_wR_factor_ref 0.2282
_reflns_number_gt 4858
_reflns_number_total 6816
_reflns_threshold_expression >2sigma(I)
_cod_data_source_file nchem.2156-s10.cif
_cod_data_source_block 2(CC3-R)(3+2#5)_350K
_cod_original_sg_symbol_H-M 'R 3 2'
_cod_original_formula_sum 'C218.02 H246.50 Cl1.50 N35 O1.50'
_cod_database_code 1551325
_olex2_refinement_description
;
1. Fixed Uiso
 At 1.2 times of:
  All C(H) groups, All C(H,H) groups
 At 1.5 times of:
  All C(H,H,H) groups
2. Restrained distances
 O2-C50
 1.43 with sigma of 0.005
 O1-C49
 1.43 with sigma of 0.005
3. Uiso/Uaniso restraints and constraints
Uiso(O2) = Uiso(C50)
Uiso(C49) = Uiso(O1)
4. Others
 Fixed Sof: N6(0.5) C42(0.5) C43(0.5) H43(0.5) C44(0.5) H44(0.5) C45(0.5)
 H45(0.5) C46(0.5) H46(0.5) C47(0.5) H47(0.5) N7(0.5) C36(0.5) C35(0.5)
 H35(0.5) C34(0.5) H34(0.5) C33(0.5) C38(0.5) H38(0.5) C37(0.5) H37(0.5)
 C39(0.5) H39(0.5) C40(0.5) H40A(0.5) H40B(0.5) C41(0.5) H41A(0.5) H41B(0.5)
 N5(0.5) C24(0.5) H24A(0.5) H24B(0.5) H24C(0.5) C25(0.5) H25A(0.5) H25B(0.5)
 C26(0.5) H26(0.5) C27(0.5) C28(0.5) H28(0.5) C29(0.5) H29(0.5) C30(0.5)
 C31(0.5) H31(0.5) C32(0.5) H32(0.5) Cl1(0.25) C48(0.08333) H48(0.08333)
 O1(0.16667) C49(0.17) O2(0.08333) C50(0.08333)
5.a Ternary CH refined with riding coordinates:
 C3(H3), C9(H9), C18(H18), C22(H22), C48(H48)
5.b Secondary CH2 refined with riding coordinates:
 C1A(H1AA,H1AB), C5(H5A,H5B), C6(H6A,H6B), C7(H7A,H7B), C8(H8A,H8B), C19(H19A,
 H19B), C20(H20A,H20B), C23(H23A,H23B), C40(H40A,H40B), C41(H41A,H41B),
 C25(H25A,H25B)
5.c Aromatic/amide H refined with riding coordinates:
 C1(H1), C10(H10), C12(H12), C14(H14), C16(H16), C17(H17), C21(H21),
 C031(H031), C43(H43), C44(H44), C45(H45), C46(H46), C47(H47), C35(H35),
 C34(H34), C38(H38), C37(H37), C39(H39), C26(H26), C28(H28), C29(H29), C31(H31),
  C32(H32)
5.d Fitted hexagon refined as free rotating group:
 C42(C43,C44,C45,C46,C47), C36(C35,C34,C33,C38,C37), C27(C28,C29,C30,C31,C32)
5.e Idealised Me refined as rotating group:
 C24(H24A,H24B,H24C)
;

loop_
_space_group_symop_id
_space_group_symop_operation_xyz
1 'x, y, z'
2 '-y, x-y, z'
3 '-x+y, -x, z'
4 'x-y, -y, -z'
5 '-x, -x+y, -z'
6 'y, x, -z'
7 'x+2/3, y+1/3, z+1/3'
8 '-y+2/3, x-y+1/3, z+1/3'
9 '-x+y+2/3, -x+1/3, z+1/3'
10 'x-y+2/3, -y+1/3, -z+1/3'
11 '-x+2/3, -x+y+1/3, -z+1/3'
12 'y+2/3, x+1/3, -z+1/3'
13 'x+1/3, y+2/3, z+2/3'
14 '-y+1/3, x-y+2/3, z+2/3'
15 '-x+y+1/3, -x+2/3, z+2/3'
16 'x-y+1/3, -y+2/3, -z+2/3'
17 '-x+1/3, -x+y+2/3, -z+2/3'
18 'y+1/3, x+2/3, -z+2/3'

loop_
_atom_site_label
_atom_site_type_symbol
_atom_site_fract_x
_atom_site_fract_y
_atom_site_fract_z
_atom_site_U_iso_or_equiv
_atom_site_adp_type
_atom_site_occupancy
_atom_site_symmetry_multiplicity
_atom_site_calc_flag
_atom_site_disorder_assembly
_atom_site_disorder_group
_atom_site_refinement_flags_posn
_atom_site_refinement_flags_adp
N1 N 0.49596(17) 0.64133(16) 0.41390(7) 0.0859(7) Uani 1 1 d . . . .
N2 N 0.56073(16) 0.61148(15) 0.36312(7) 0.0838(8) Uani 1 1 d . . . .
N3 N 0.60533(17) 0.81940(17) 0.25175(6) 0.0857(8) Uani 1 1 d . . . .
N4 N 0.37352(17) 0.46367(16) 0.24406(7) 0.0844(7) Uani 1 1 d . . . .
C1 C 0.4094(2) 0.7127(2) 0.40600(7) 0.0812(8) Uani 1 1 d . . . .
H1 H 0.4609 0.7435 0.4059 0.097 Uiso 1 1 calc . . R .
C1A C 0.7442(3) 0.9720(3) 0.20140(12) 0.1264(17) Uani 1 1 d . . . .
H1AA H 0.7230 0.9532 0.1819 0.152 Uiso 1 1 calc . . R .
H1AB H 0.7978 0.9931 0.2000 0.152 Uiso 1 1 calc . . R .
C2 C 0.37919(19) 0.6351(2) 0.40608(7) 0.0781(8) Uani 1 1 d . . . .
C3 C 0.5403(2) 0.60495(19) 0.41661(8) 0.0809(8) Uani 1 1 d . . . .
H3 H 0.5078 0.5509 0.4146 0.097 Uiso 1 1 calc . . R .
C5 C 0.5770(3) 0.6222(3) 0.44690(10) 0.1060(12) Uani 1 1 d . . . .
H5A H 0.5388 0.6016 0.4622 0.127 Uiso 1 1 calc . . R .
H5B H 0.6055 0.6758 0.4497 0.127 Uiso 1 1 calc . . R .
C6 C 0.6281(4) 0.5899(3) 0.45024(12) 0.1273(17) Uani 1 1 d . . . .
H6A H 0.6527 0.6041 0.4694 0.153 Uiso 1 1 calc . . R .
H6B H 0.5988 0.5360 0.4495 0.153 Uiso 1 1 calc . . R .
C7 C 0.6859(3) 0.6174(3) 0.42602(13) 0.1208(16) Uani 1 1 d . . . .
H7A H 0.7157 0.5933 0.4278 0.145 Uiso 1 1 calc . . R .
H7B H 0.7189 0.6707 0.4281 0.145 Uiso 1 1 calc . . R .
C8 C 0.6483(2) 0.6003(3) 0.39550(11) 0.1034(12) Uani 1 1 d . . . .
H8A H 0.6864 0.6197 0.3802 0.124 Uiso 1 1 calc . . R .
H8B H 0.6188 0.5467 0.3930 0.124 Uiso 1 1 calc . . R .
C9 C 0.59879(19) 0.63356(18) 0.39167(8) 0.0823(9) Uani 1 1 d . . . .
H9 H 0.6289 0.6880 0.3927 0.099 Uiso 1 1 calc . . R .
C10 C 0.56984(19) 0.6616(2) 0.34528(8) 0.0823(9) Uani 1 1 d . . . .
H10 H 0.5994 0.7108 0.3513 0.099 Uiso 1 1 calc . . R .
C11 C 0.53676(18) 0.6474(2) 0.31542(8) 0.0829(9) Uani 1 1 d . . . .
C12 C 0.55713(19) 0.70508(19) 0.29569(8) 0.0815(8) Uani 1 1 d . . . .
H12 H 0.5909 0.7535 0.3016 0.098 Uiso 1 1 calc . . R .
C13 C 0.5279(2) 0.6920(2) 0.26687(8) 0.0845(9) Uani 1 1 d . . . .
C14 C 0.4763(2) 0.6201(2) 0.25807(8) 0.0843(9) Uani 1 1 d . . . .
H14 H 0.4564 0.6114 0.2390 0.101 Uiso 1 1 calc . . R .
C15 C 0.4542(2) 0.56062(19) 0.27788(8) 0.0816(8) Uani 1 1 d . . . .
C16 C 0.4849(2) 0.5747(2) 0.30630(9) 0.0852(9) Uani 1 1 d . . . .
H16 H 0.4708 0.5353 0.3195 0.102 Uiso 1 1 calc . . R .
C17 C 0.5541(2) 0.7541(2) 0.24557(8) 0.0895(10) Uani 1 1 d . . . .
H17 H 0.5322 0.7449 0.2269 0.107 Uiso 1 1 calc . . R .
C18 C 0.62968(19) 0.8761(2) 0.22883(8) 0.0809(8) Uani 1 1 d . . . .
H18 H 0.6020 0.8541 0.2104 0.097 Uiso 1 1 calc . . R .
C19 C 0.7130(3) 0.9087(3) 0.22334(11) 0.1079(12) Uani 1 1 d . . . .
H19A H 0.7394 0.9263 0.2420 0.130 Uiso 1 1 calc . . R .
H19B H 0.7216 0.8696 0.2160 0.130 Uiso 1 1 calc . . R .
C20 C 0.7268(3) 1.0327(3) 0.21084(12) 0.1171(15) Uani 1 1 d . . . .
H20A H 0.7536 1.0562 0.2290 0.141 Uiso 1 1 calc . . R .
H20B H 0.7433 1.0706 0.1955 0.141 Uiso 1 1 calc . . R .
C21 C 0.40052(19) 0.48381(19) 0.26936(8) 0.0799(8) Uani 1 1 d . . . .
H21 H 0.3855 0.4473 0.2840 0.096 Uiso 1 1 calc . . R .
C22 C 0.3221(2) 0.38411(17) 0.23911(7) 0.0785(8) Uani 1 1 d . . . .
H22 H 0.3158 0.3573 0.2578 0.094 Uiso 1 1 calc . . R .
C23 C 0.3555(3) 0.3556(2) 0.21590(9) 0.0984(11) Uani 1 1 d . . . .
H23A H 0.3620 0.3820 0.1973 0.118 Uiso 1 1 calc . . R .
H23B H 0.4041 0.3654 0.2225 0.118 Uiso 1 1 calc . . R .
C031 C 0.4285(2) 0.60304(19) 0.40841(7) 0.0804(8) Uani 1 1 d . . . .
H031 H 0.4081 0.5520 0.4056 0.096 Uiso 1 1 calc . . R .
N6 N 0.4724(4) 0.3534(6) 0.3369(3) 0.091(3) Uani 0.50 1 d . . . .
C42 C 0.4025(3) 0.3509(5) 0.3375(2) 0.081(4) Uani 0.50 1 d A . . .
C43 C 0.3413(5) 0.2942(5) 0.3228(2) 0.114(4) Uani 0.50 1 d A 2 G .
H43 H 0.3458 0.2572 0.3129 0.137 Uiso 0.50 1 calc A 2 R .
C44 C 0.2735(4) 0.2928(11) 0.3230(4) 0.128(6) Uani 0.50 1 d A 2 G .
H44 H 0.2326 0.2549 0.3132 0.154 Uiso 0.50 1 calc A 2 R .
C45 C 0.2669(7) 0.3481(14) 0.3378(5) 0.131(8) Uani 0.50 1 d . . G .
H45 H 0.2236 0.3508 0.3392 0.157 Uiso 0.50 1 calc A 1 R .
C46 C 0.3281(8) 0.4048(10) 0.3525(4) 0.126(6) Uani 0.50 1 d A 1 G .
H46 H 0.3237 0.4417 0.3624 0.152 Uiso 0.50 1 calc A 1 R .
C47 C 0.3959(5) 0.4062(5) 0.35233(17) 0.098(3) Uani 0.50 1 d A 1 G .
H47 H 0.4368 0.4441 0.3621 0.117 Uiso 0.50 1 calc A 1 R .
N7 N 0.6307(6) 0.4298(6) 0.4660(3) 0.092(3) Uani 0.50 1 d . 1 . .
N8 N 0.6667 0.3333 0.50381(13) 0.0939(15) Uani 1 3 d . 1 S T
C36 C 0.6062(4) 0.4076(4) 0.41360(18) 0.073(2) Uani 0.50 1 d . 1 . .
C35 C 0.5294(4) 0.3755(4) 0.41643(13) 0.085(2) Uani 0.50 1 d . 1 G .
H35 H 0.5077 0.3664 0.4352 0.102 Uiso 0.50 1 calc . 1 R .
C34 C 0.4849(3) 0.3570(4) 0.39120(15) 0.092(3) Uani 0.50 1 d . 1 G .
H34 H 0.4335 0.3355 0.3931 0.110 Uiso 0.50 1 calc . 1 R .
C33 C 0.5172(5) 0.3705(4) 0.36314(13) 0.083(3) Uani 0.50 1 d . 1 G .
C38 C 0.5940(5) 0.4026(5) 0.36032(16) 0.084(3) Uani 0.50 1 d . 1 G .
H38 H 0.6156 0.4117 0.3415 0.101 Uiso 0.50 1 calc . 1 R .
C37 C 0.6385(3) 0.4212(5) 0.3855(2) 0.083(3) Uani 0.50 1 d . 1 G .
H37 H 0.6898 0.4427 0.3837 0.099 Uiso 0.50 1 calc . 1 R .
C39 C 0.6538(6) 0.4307(6) 0.4403(3) 0.073(3) Uani 0.50 1 d . 1 . .
H39 H 0.7042 0.4470 0.4378 0.088 Uiso 0.50 1 calc . 1 R .
C40 C 0.6794(6) 0.4518(5) 0.4907(3) 0.088(3) Uani 0.50 1 d . 1 . .
H40A H 0.6851 0.4980 0.4986 0.105 Uiso 0.50 1 calc . 1 R .
H40B H 0.7280 0.4618 0.4840 0.105 Uiso 0.50 1 calc . 1 R .
C41 C 0.6525(8) 0.3929(9) 0.5161(3) 0.092(4) Uani 0.50 1 d . 1 . .
H41A H 0.6807 0.4142 0.5342 0.110 Uiso 0.50 1 calc . 1 R .
H41B H 0.5999 0.3730 0.5203 0.110 Uiso 0.50 1 calc . 1 R .
N5 N 0.5290(7) 0.2708(10) 0.2039(3) 0.132(5) Uani 0.50 1 d . 2 . .
C24 C 0.5867(14) 0.2894(19) 0.1571(4) 0.192(14) Uani 0.50 1 d . 2 . .
H24A H 0.5614 0.2780 0.1383 0.288 Uiso 0.50 1 calc . 2 GR .
H24B H 0.6301 0.2841 0.1555 0.288 Uiso 0.50 1 calc . 2 GR .
H24C H 0.6014 0.3396 0.1626 0.288 Uiso 0.50 1 calc . 2 GR .
C25 C 0.5376(10) 0.2390(13) 0.1793(4) 0.185(10) Uani 0.50 1 d . 2 . .
H25A H 0.4890 0.2083 0.1703 0.222 Uiso 0.50 1 calc . 2 R .
H25B H 0.5562 0.2062 0.1851 0.222 Uiso 0.50 1 calc . 2 R .
C26 C 0.5453(8) 0.2591(10) 0.2306(4) 0.110(5) Uani 0.50 1 d . 2 . .
H26 H 0.5673 0.2297 0.2323 0.131 Uiso 0.50 1 calc . 2 R .
C27 C 0.5319(5) 0.2881(6) 0.25786(17) 0.094(4) Uani 0.50 1 d . 2 . .
C28 C 0.5366(6) 0.2583(6) 0.2849(2) 0.091(3) Uani 0.50 1 d . 2 G .
H28 H 0.5521 0.2232 0.2855 0.109 Uiso 0.50 1 calc . 2 R .
C29 C 0.5181(6) 0.2808(5) 0.31109(17) 0.097(4) Uani 0.50 1 d . 2 G .
H29 H 0.5212 0.2609 0.3292 0.117 Uiso 0.50 1 calc . 2 R .
C30 C 0.4949(5) 0.3332(5) 0.31022(14) 0.093(3) Uani 0.50 1 d . 2 G .
C31 C 0.4902(5) 0.3631(6) 0.28318(16) 0.128(4) Uani 0.50 1 d . 2 G .
H31 H 0.4747 0.3981 0.2826 0.154 Uiso 0.50 1 calc . 2 R .
C32 C 0.5087(5) 0.3405(6) 0.25700(14) 0.136(5) Uani 0.50 1 d . 2 G .
H32 H 0.5056 0.3605 0.2389 0.163 Uiso 0.50 1 calc . 2 R .
Cl1 Cl 0.4214(3) 0.7420(3) 0.32503(12) 0.1218(14) Uiso 0.25 1 d B 1 . .
C48 C 0.3333 0.6667 0.3308(9) 0.127(10) Uiso 0.25 3 d . 1 S T
H48 H 0.3333 0.6667 0.3526 0.152 Uiso 0.25 3 calc . 1 RS T
O1 O 0.3333 0.6667 0.2731(2) 0.115(3) Uiso 0.17 1 d C 2 DS T
C49 C 0.3318(16) 0.6262(14) 0.2991(4) 0.115(3) Uiso 0.17 1 d C 2 D .
O2 O 0.3333 0.6667 0.19853(11) 0.240(16) Uiso 0.25 3 d . . DS T
C50 C 0.3333 0.6667 0.1667 0.240(16) Uiso 0.50 6 d . . DS T

loop_
_atom_site_aniso_label
_atom_site_aniso_U_11
_atom_site_aniso_U_22
_atom_site_aniso_U_33
_atom_site_aniso_U_23
_atom_site_aniso_U_13
_atom_site_aniso_U_12
N1 0.0787(19) 0.0754(16) 0.109(2) -0.0027(15) -0.0070(15) 0.0429(15)
N2 0.0805(17) 0.0731(16) 0.0969(19) 0.0098(14) 0.0016(14) 0.0378(14)
N3 0.0786(17) 0.0799(18) 0.0923(17) 0.0112(14) -0.0032(14) 0.0349(16)
N4 0.0870(18) 0.0783(17) 0.0861(19) 0.0096(14) 0.0107(15) 0.0400(15)
C1 0.0763(19) 0.079(2) 0.0847(19) 0.0018(16) -0.0017(16) 0.0355(17)
C1A 0.089(3) 0.145(4) 0.124(3) 0.038(3) 0.035(3) 0.042(3)
C2 0.077(2) 0.082(2) 0.0776(17) 0.0025(15) -0.0009(15) 0.0407(17)
C3 0.081(2) 0.0679(18) 0.099(2) 0.0054(16) -0.0043(17) 0.0418(16)
C5 0.126(3) 0.107(3) 0.105(3) -0.003(2) -0.017(2) 0.074(3)
C6 0.153(5) 0.132(4) 0.122(3) 0.005(3) -0.035(3) 0.091(4)
C7 0.097(3) 0.108(3) 0.165(4) 0.020(3) -0.019(3) 0.057(3)
C8 0.096(3) 0.100(3) 0.130(3) 0.021(2) 0.009(2) 0.061(2)
C9 0.0721(19) 0.0657(17) 0.106(2) 0.0073(16) -0.0046(17) 0.0320(15)
C10 0.0676(17) 0.0734(19) 0.104(2) 0.0013(18) 0.0003(16) 0.0338(15)
C11 0.0708(18) 0.080(2) 0.098(2) 0.0049(18) 0.0048(17) 0.0379(17)
C12 0.0713(18) 0.0705(18) 0.100(2) 0.0099(16) 0.0064(17) 0.0333(15)
C13 0.077(2) 0.077(2) 0.099(2) 0.0107(17) 0.0089(17) 0.0372(17)
C14 0.078(2) 0.078(2) 0.093(2) 0.0074(16) 0.0070(16) 0.0355(17)
C15 0.077(2) 0.0728(19) 0.091(2) 0.0041(16) 0.0092(17) 0.0351(16)
C16 0.078(2) 0.0732(19) 0.099(2) 0.0070(17) 0.0075(17) 0.0340(17)
C17 0.088(2) 0.090(3) 0.092(2) 0.0118(18) 0.0028(18) 0.046(2)
C18 0.0718(18) 0.081(2) 0.0811(18) 0.0129(16) 0.0027(15) 0.0313(16)
C19 0.091(3) 0.116(3) 0.123(3) 0.029(2) 0.020(2) 0.056(2)
C20 0.093(3) 0.102(3) 0.122(3) 0.035(2) 0.017(2) 0.023(2)
C21 0.079(2) 0.0734(19) 0.085(2) 0.0064(16) 0.0090(17) 0.0367(16)
C22 0.091(2) 0.0689(18) 0.0765(18) 0.0038(14) 0.0080(16) 0.0410(17)
C23 0.111(3) 0.110(3) 0.095(2) 0.002(2) 0.012(2) 0.071(2)
C031 0.083(2) 0.0709(18) 0.087(2) 0.0017(15) 0.0015(16) 0.0387(18)
N6 0.078(4) 0.143(11) 0.073(6) 0.004(6) 0.008(4) 0.072(6)
C42 0.069(4) 0.116(12) 0.063(7) 0.016(6) 0.008(4) 0.050(5)
C43 0.098(9) 0.159(12) 0.085(7) 0.029(7) 0.008(7) 0.064(9)
C44 0.075(7) 0.173(15) 0.115(12) 0.040(9) 0.011(6) 0.045(8)
C45 0.099(9) 0.23(2) 0.097(13) 0.035(12) 0.005(8) 0.106(14)
C46 0.131(10) 0.209(19) 0.098(10) 0.051(10) 0.027(7) 0.130(12)
C47 0.083(5) 0.149(10) 0.080(6) 0.029(6) 0.013(4) 0.071(6)
N7 0.092(5) 0.088(5) 0.100(9) 0.008(5) 0.009(5) 0.049(4)
N8 0.093(2) 0.093(2) 0.095(3) 0.000 0.000 0.0467(11)
C36 0.085(6) 0.088(6) 0.066(5) -0.004(4) -0.012(5) 0.059(5)
C35 0.078(5) 0.107(6) 0.077(5) 0.024(4) 0.012(4) 0.051(5)
C34 0.075(5) 0.124(7) 0.089(5) 0.028(5) 0.012(4) 0.059(5)
C33 0.090(7) 0.109(7) 0.070(5) 0.019(4) 0.005(4) 0.065(6)
C38 0.086(7) 0.113(6) 0.077(6) 0.006(5) -0.004(6) 0.068(6)
C37 0.072(6) 0.110(6) 0.087(5) 0.003(4) 0.009(4) 0.062(5)
C39 0.072(6) 0.081(5) 0.077(6) 0.006(4) 0.003(5) 0.047(5)
C40 0.108(6) 0.076(4) 0.087(8) -0.006(4) -0.011(5) 0.052(5)
C41 0.109(6) 0.110(6) 0.077(10) 0.021(6) 0.020(6) 0.070(6)
N5 0.089(6) 0.167(12) 0.081(6) -0.002(8) -0.011(4) 0.020(8)
C24 0.116(12) 0.32(3) 0.047(5) -0.023(11) -0.024(6) 0.040(14)
C25 0.125(11) 0.25(2) 0.069(7) -0.048(11) -0.006(7) 0.014(12)
C26 0.068(6) 0.143(13) 0.109(10) -0.023(9) -0.013(5) 0.046(7)
C27 0.069(5) 0.149(11) 0.072(5) -0.015(6) -0.008(4) 0.061(7)
C28 0.081(6) 0.113(7) 0.098(8) -0.003(6) -0.011(5) 0.063(5)
C29 0.108(8) 0.143(9) 0.077(5) 0.010(5) -0.007(5) 0.090(7)
C30 0.073(5) 0.150(10) 0.074(5) 0.020(6) 0.010(4) 0.071(7)
C31 0.120(8) 0.221(14) 0.105(7) 0.062(8) 0.031(6) 0.130(10)
C32 0.125(9) 0.271(18) 0.076(5) 0.032(8) 0.017(6) 0.147(11)

loop_
_atom_type_symbol
_atom_type_description
_atom_type_scat_dispersion_real
_atom_type_scat_dispersion_imag
_atom_type_scat_source
C C 0.0033 0.0016 'International Tables Vol C Tables 4.2.6.8 and 6.1.1.4'
H H 0.0000 0.0000 'International Tables Vol C Tables 4.2.6.8 and 6.1.1.4'
Cl Cl 0.1484 0.1585 'International Tables Vol C Tables 4.2.6.8 and 6.1.1.4'
N N 0.0061 0.0033 'International Tables Vol C Tables 4.2.6.8 and 6.1.1.4'
O O 0.0106 0.0060 'International Tables Vol C Tables 4.2.6.8 and 6.1.1.4'

loop_
_geom_angle_atom_site_label_1
_geom_angle_atom_site_label_2
_geom_angle_atom_site_label_3
_geom_angle
_geom_angle_site_symmetry_1
_geom_angle_site_symmetry_3
C031 N1 C3 119.2(3) . .
C10 N2 C9 118.2(3) . .
C17 N3 C18 118.4(3) . .
C21 N4 C22 117.9(3) . .
C2 C1 H1 119.2 2_665 .
C2 C1 H1 119.2 . .
C2 C1 C2 121.6(3) 2_665 .
H1AA C1A H1AB 108.0 . .
C19 C1A H1AA 109.4 . .
C19 C1A H1AB 109.4 . .
C19 C1A C20 111.0(4) . .
C20 C1A H1AA 109.4 . .
C20 C1A H1AB 109.4 . .
C1 C2 C1 118.4(3) 3_565 .
C1 C2 C031 120.2(3) . .
C1 C2 C031 121.3(3) 3_565 .
N1 C3 H3 109.4 . .
N1 C3 C5 109.0(3) . .
N1 C3 C9 108.6(3) . .
C5 C3 H3 109.4 . .
C5 C3 C9 111.1(3) . .
C9 C3 H3 109.4 . .
C3 C5 H5A 109.4 . .
C3 C5 H5B 109.4 . .
C3 C5 C6 111.4(4) . .
H5A C5 H5B 108.0 . .
C6 C5 H5A 109.4 . .
C6 C5 H5B 109.4 . .
C5 C6 H6A 109.4 . .
C5 C6 H6B 109.4 . .
H6A C6 H6B 108.0 . .
C7 C6 C5 111.2(4) . .
C7 C6 H6A 109.4 . .
C7 C6 H6B 109.4 . .
C6 C7 H7A 109.6 . .
C6 C7 H7B 109.6 . .
C6 C7 C8 110.2(4) . .
H7A C7 H7B 108.1 . .
C8 C7 H7A 109.6 . .
C8 C7 H7B 109.6 . .
C7 C8 H8A 109.1 . .
C7 C8 H8B 109.1 . .
H8A C8 H8B 107.9 . .
C9 C8 C7 112.4(4) . .
C9 C8 H8A 109.1 . .
C9 C8 H8B 109.1 . .
N2 C9 C3 108.9(3) . .
N2 C9 C8 110.1(3) . .
N2 C9 H9 109.6 . .
C3 C9 H9 109.6 . .
C8 C9 C3 109.1(3) . .
C8 C9 H9 109.6 . .
N2 C10 H10 118.0 . .
N2 C10 C11 124.1(3) . .
C11 C10 H10 118.0 . .
C12 C11 C10 120.5(3) . .
C12 C11 C16 118.8(3) . .
C16 C11 C10 120.7(3) . .
C11 C12 H12 119.5 . .
C11 C12 C13 121.0(3) . .
C13 C12 H12 119.5 . .
C12 C13 C17 119.9(3) . .
C14 C13 C12 119.9(3) . .
C14 C13 C17 120.1(4) . .
C13 C14 H14 120.0 . .
C13 C14 C15 120.0(4) . .
C15 C14 H14 120.0 . .
C14 C15 C21 121.7(3) . .
C16 C15 C14 119.1(3) . .
C16 C15 C21 119.2(3) . .
C11 C16 H16 119.4 . .
C15 C16 C11 121.1(3) . .
C15 C16 H16 119.4 . .
N3 C17 C13 122.5(4) . .
N3 C17 H17 118.8 . .
C13 C17 H17 118.8 . .
N3 C18 H18 109.7 . .
N3 C18 C19 109.3(3) . .
N3 C18 C22 109.3(3) . 2_665
C19 C18 H18 109.7 . .
C22 C18 H18 109.7 2_665 .
C22 C18 C19 109.0(3) 2_665 .
C1A C19 C18 112.9(4) . .
C1A C19 H19A 109.0 . .
C1A C19 H19B 109.0 . .
C18 C19 H19A 109.0 . .
C18 C19 H19B 109.0 . .
H19A C19 H19B 107.8 . .
C1A C20 H20A 109.5 . .
C1A C20 H20B 109.5 . .
H20A C20 H20B 108.1 . .
C23 C20 C1A 110.5(4) 2_665 .
C23 C20 H20A 109.5 2_665 .
C23 C20 H20B 109.5 2_665 .
N4 C21 C15 125.0(3) . .
N4 C21 H21 117.5 . .
C15 C21 H21 117.5 . .
N4 C22 C18 111.1(3) . 3_565
N4 C22 H22 108.9 . .
N4 C22 C23 108.9(3) . .
C18 C22 H22 108.9 3_565 .
C18 C22 C23 110.1(3) 3_565 .
C23 C22 H22 108.9 . .
C20 C23 C22 111.0(3) 3_565 .
C20 C23 H23A 109.4 3_565 .
C20 C23 H23B 109.4 3_565 .
C22 C23 H23A 109.4 . .
C22 C23 H23B 109.4 . .
H23A C23 H23B 108.0 . .
N1 C031 C2 122.7(3) . .
N1 C031 H031 118.7 . .
C2 C031 H031 118.7 . .
N6 N6 C42 88.8(4) 16 .
N6 N6 C42 62.0(3) 16 16
N6 N6 C33 38.1(14) 16 16
N6 N6 C33 122.1(19) 16 .
N6 N6 C30 55.0(14) 16 .
N6 N6 C30 91(2) 16 16
C42 N6 C42 27.1(5) . 16
C42 N6 C33 87.3(7) 16 16
C42 N6 C33 112.3(7) . 16
C42 N6 C33 120.9(8) . .
C42 N6 C30 118.9(8) . .
C33 N6 C42 136.8(10) . 16
C33 N6 C33 122.8(9) . 16
C30 N6 C42 97.5(6) . 16
C30 N6 C42 123.1(13) 16 16
C30 N6 C42 123.7(12) 16 .
C30 N6 C33 17.0(7) . 16
C30 N6 C33 30.7(9) 16 .
C30 N6 C33 120.1(5) . .
C30 N6 C33 101.2(9) 16 16
C30 N6 C30 106.5(10) 16 .
C43 C42 N6 120.2(6) . .
C43 C42 C47 120.0 . .
C47 C42 N6 119.8(6) . .
C42 C43 H43 120.0 . .
C42 C43 C44 120.0 . .
C44 C43 H43 120.0 . .
C43 C44 H44 120.0 . .
C45 C44 C43 120.0 . .
C45 C44 H44 120.0 . .
C44 C45 C44 96.1(12) 16 .
C44 C45 H45 138.5 16 .
C44 C45 H45 125.4 . .
C44 C45 C46 10.8(2) . 16
C44 C45 C46 120.0 . .
C44 C45 C46 24.0(12) 16 .
C44 C45 C46 106.8(9) 16 16
C46 C45 H45 114.6 16 .
C46 C45 H45 114.6 . .
C46 C45 C46 130.8(3) . 16
C45 C46 H46 120.0 . .
C47 C46 C45 120.0 . .
C47 C46 H46 120.0 . .
C42 C47 H47 120.0 . .
C46 C47 C42 120.0 . .
C46 C47 H47 120.0 . .
C39 N7 C40 121.2(10) . .
C41 N8 C41 107.3(6) 2_655 .
C41 N8 C41 107.3(7) 3_665 .
C41 N8 C41 107.3(7) 3_665 2_655
C35 C36 C37 120.0 . .
C35 C36 C39 120.1(7) . .
C37 C36 C39 119.8(7) . .
C36 C35 H35 120.0 . .
C36 C35 C34 120.0 . .
C34 C35 H35 120.0 . .
C35 C34 H34 120.0 . .
C33 C34 C35 120.0 . .
C33 C34 H34 120.0 . .
N6 C33 N6 19.8(7) . 16
C34 C33 N6 120.8(6) . .
C34 C33 N6 117.1(5) . 16
C34 C33 C38 120.0 . .
C38 C33 N6 119.5(5) . 16
C38 C33 N6 119.2(6) . .
C33 C38 H38 120.0 . .
C37 C38 C33 120.0 . .
C37 C38 H38 120.0 . .
C36 C37 H37 120.0 . .
C38 C37 C36 120.0 . .
C38 C37 H37 120.0 . .
N7 C39 C36 124.2(10) . .
N7 C39 H39 117.9 . .
C36 C39 H39 117.9 . .
N7 C40 H40A 108.8 . .
N7 C40 H40B 108.8 . .
N7 C40 C41 113.9(10) . .
H40A C40 H40B 107.7 . .
C41 C40 H40A 108.8 . .
C41 C40 H40B 108.8 . .
N8 C41 C40 103.4(9) . .
N8 C41 H41A 111.1 . .
N8 C41 H41B 111.1 . .
C40 C41 H41A 111.1 . .
C40 C41 H41B 111.1 . .
H41A C41 H41B 109.1 . .
C26 N5 C25 124(2) . .
H24A C24 H24B 109.5 . .
H24A C24 H24C 109.5 . .
H24B C24 H24C 109.5 . .
C25 C24 H24A 109.5 . .
C25 C24 H24B 109.5 . .
C25 C24 H24C 109.5 . .
N5 C25 C24 116(2) . .
N5 C25 H25A 108.3 . .
N5 C25 H25B 108.3 . .
C24 C25 H25A 108.3 . .
C24 C25 H25B 108.3 . .
H25A C25 H25B 107.4 . .
N5 C26 H26 117.2 . .
N5 C26 C27 125.5(16) . .
C27 C26 H26 117.2 . .
C28 C27 C26 119.0(9) . .
C28 C27 C32 120.0 . .
C32 C27 C26 120.8(9) . .
C27 C28 H28 120.0 . .
C27 C28 C29 120.0 . .
C29 C28 H28 120.0 . .
C28 C29 H29 120.0 . .
C28 C29 C30 120.0 . .
C30 C29 H29 120.0 . .
N6 C30 N6 33.5(8) 16 .
N6 C30 C29 101.4(8) 16 .
N6 C30 C31 127.6(7) 16 .
C29 C30 N6 119.8(7) . .
C31 C30 N6 120.1(6) . .
C31 C30 C29 120.0 . .
C30 C31 H31 120.0 . .
C32 C31 C30 120.0 . .
C32 C31 H31 120.0 . .
C27 C32 H32 120.0 . .
C31 C32 C27 120.0 . .
C31 C32 H32 120.0 . .
Cl1 C48 Cl1 117.8(7) . 3_565
Cl1 C48 Cl1 117.8(7) 2_665 3_565
Cl1 C48 Cl1 117.8(7) 2_665 .
Cl1 C48 H48 98.6 3_565 .
Cl1 C48 H48 98.6 . .
Cl1 C48 H48 98.6 2_665 .

loop_
_geom_bond_atom_site_label_1
_geom_bond_atom_site_label_2
_geom_bond_distance
_geom_bond_site_symmetry_2
N1 C3 1.456(4) .
N1 C031 1.239(5) .
N2 C9 1.456(5) .
N2 C10 1.249(4) .
N3 C17 1.265(5) .
N3 C18 1.452(4) .
N4 C21 1.245(5) .
N4 C22 1.465(4) .
C1 H1 0.9300 .
C1 C2 1.368(5) 2_665
C1 C2 1.403(5) .
C1A H1AA 0.9700 .
C1A H1AB 0.9700 .
C1A C19 1.504(7) .
C1A C20 1.532(8) .
C2 C1 1.368(5) 3_565
C2 C031 1.474(5) .
C3 H3 0.9800 .
C3 C5 1.513(6) .
C3 C9 1.537(5) .
C5 H5A 0.9700 .
C5 H5B 0.9700 .
C5 C6 1.517(7) .
C6 H6A 0.9700 .
C6 H6B 0.9700 .
C6 C7 1.505(8) .
C7 H7A 0.9700 .
C7 H7B 0.9700 .
C7 C8 1.530(7) .
C8 H8A 0.9700 .
C8 H8B 0.9700 .
C8 C9 1.505(5) .
C9 H9 0.9800 .
C10 H10 0.9300 .
C10 C11 1.470(5) .
C11 C12 1.374(5) .
C11 C16 1.405(5) .
C12 H12 0.9300 .
C12 C13 1.399(5) .
C13 C14 1.388(5) .
C13 C17 1.473(5) .
C14 H14 0.9300 .
C14 C15 1.399(5) .
C15 C16 1.392(5) .
C15 C21 1.465(5) .
C16 H16 0.9300 .
C17 H17 0.9300 .
C18 H18 0.9800 .
C18 C19 1.527(6) .
C18 C22 1.517(5) 2_665
C19 H19A 0.9700 .
C19 H19B 0.9700 .
C20 H20A 0.9700 .
C20 H20B 0.9700 .
C20 C23 1.506(6) 2_665
C21 H21 0.9300 .
C22 C18 1.517(5) 3_565
C22 H22 0.9800 .
C22 C23 1.526(5) .
C23 C20 1.506(6) 3_565
C23 H23A 0.9700 .
C23 H23B 0.9700 .
C031 H031 0.9300 .
N6 N6 0.787(14) 16
N6 C42 1.612(7) 16
N6 C42 1.423(7) .
N6 C33 1.967(12) 16
N6 C33 1.433(11) .
N6 C30 1.166(17) 16
N6 C30 1.423(11) .
C42 C43 1.3900 .
C42 C47 1.3900 .
C43 H43 0.9300 .
C43 C44 1.3900 .
C44 H44 0.9300 .
C44 C45 1.3900 .
C45 C44 0.887(15) 16
C45 H45 0.9300 .
C45 C46 2.00(2) 16
C45 C46 1.3900 .
C46 H46 0.9300 .
C46 C47 1.3900 .
C47 H47 0.9300 .
N7 C39 1.250(19) .
N7 C40 1.414(17) .
N8 C41 1.509(17) .
N8 C41 1.509(17) 2_655
N8 C41 1.509(17) 3_665
C36 C35 1.3900 .
C36 C37 1.3900 .
C36 C39 1.473(13) .
C35 H35 0.9300 .
C35 C34 1.3900 .
C34 H34 0.9300 .
C34 C33 1.3900 .
C33 N6 1.967(10) 16
C33 C38 1.3900 .
C38 H38 0.9300 .
C38 C37 1.3900 .
C37 H37 0.9300 .
C39 H39 0.9300 .
C40 H40A 0.9700 .
C40 H40B 0.9700 .
C40 C41 1.559(18) .
C41 H41A 0.9700 .
C41 H41B 0.9700 .
N5 C25 1.35(2) .
N5 C26 1.30(2) .
C24 H24A 0.9600 .
C24 H24B 0.9600 .
C24 H24C 0.9600 .
C24 C25 1.43(3) .
C25 H25A 0.9700 .
C25 H25B 0.9700 .
C26 H26 0.9300 .
C26 C27 1.452(17) .
C27 C28 1.3900 .
C27 C32 1.3900 .
C28 H28 0.9300 .
C28 C29 1.3900 .
C29 H29 0.9300 .
C29 C30 1.3900 .
C30 N6 1.166(13) 16
C30 C31 1.3900 .
C31 H31 0.9300 .
C31 C32 1.3900 .
C32 H32 0.9300 .
Cl1 C48 1.728(8) .
C48 Cl1 1.728(9) 3_565
C48 Cl1 1.728(9) 2_665
C48 H48 0.9800 .
O1 C49 1.433(5) .
O2 C50 1.433(5) .

loop_
_geom_torsion_atom_site_label_1
_geom_torsion_atom_site_label_2
_geom_torsion_atom_site_label_3
_geom_torsion_atom_site_label_4
_geom_torsion
_geom_torsion_site_symmetry_1
_geom_torsion_site_symmetry_2
_geom_torsion_site_symmetry_3
_geom_torsion_site_symmetry_4
N1 C3 C5 C6 -176.2(4) . . . .
N1 C3 C9 N2 -63.7(3) . . . .
N1 C3 C9 C8 176.2(3) . . . .
N2 C10 C11 C12 -171.4(3) . . . .
N2 C10 C11 C16 7.3(5) . . . .
N3 C18 C19 C1A -175.9(4) . . . .
N4 C22 C23 C20 177.9(4) . . . 3_565
C1 C2 C031 N1 8.8(5) . . . .
C1 C2 C031 N1 -166.6(3) 3_565 . . .
C2 C1 C2 C1 0.5(6) 2_665 . . 3_565
C2 C1 C2 C031 -175.1(2) 2_665 . . .
C3 N1 C031 C2 178.4(3) . . . .
C3 C5 C6 C7 56.1(6) . . . .
C5 C3 C9 N2 176.4(3) . . . .
C5 C3 C9 C8 56.3(4) . . . .
C5 C6 C7 C8 -55.2(6) . . . .
C6 C7 C8 C9 57.0(5) . . . .
C7 C8 C9 N2 -176.2(3) . . . .
C7 C8 C9 C3 -56.8(4) . . . .
C9 N2 C10 C11 178.1(3) . . . .
C9 C3 C5 C6 -56.5(5) . . . .
C10 N2 C9 C3 118.6(3) . . . .
C10 N2 C9 C8 -121.9(3) . . . .
C10 C11 C12 C13 177.8(3) . . . .
C10 C11 C16 C15 -178.9(3) . . . .
C11 C12 C13 C14 1.4(5) . . . .
C11 C12 C13 C17 -176.2(3) . . . .
C12 C11 C16 C15 -0.1(5) . . . .
C12 C13 C14 C15 -0.8(5) . . . .
C12 C13 C17 N3 3.4(6) . . . .
C13 C14 C15 C16 -0.2(5) . . . .
C13 C14 C15 C21 -179.3(3) . . . .
C14 C13 C17 N3 -174.2(4) . . . .
C14 C15 C16 C11 0.7(5) . . . .
C14 C15 C21 N4 4.5(5) . . . .
C16 C11 C12 C13 -0.9(5) . . . .
C16 C15 C21 N4 -174.6(4) . . . .
C17 N3 C18 C19 -121.8(4) . . . .
C17 N3 C18 C22 119.0(4) . . . 2_665
C17 C13 C14 C15 176.8(3) . . . .
C18 N3 C17 C13 177.3(3) . . . .
C18 C22 C23 C20 -60.0(4) 3_565 . . 3_565
C19 C1A C20 C23 -53.9(6) . . . 2_665
C20 C1A C19 C18 54.4(6) . . . .
C21 N4 C22 C18 120.8(3) . . . 3_565
C21 N4 C22 C23 -117.7(4) . . . .
C21 C15 C16 C11 179.8(3) . . . .
C22 N4 C21 C15 178.2(3) . . . .
C22 C18 C19 C1A -56.4(5) 2_665 . . .
C031 N1 C3 C5 -122.6(4) . . . .
C031 N1 C3 C9 116.2(4) . . . .
N6 N6 C42 C43 -10(2) 16 . . .
N6 N6 C42 C47 171.2(18) 16 . . .
N6 N6 C33 C34 -85.0(16) 16 . . .
N6 N6 C33 C38 96.4(19) 16 . . .
N6 N6 C30 C29 -63.1(12) 16 . . .
N6 N6 C30 C31 113.7(14) 16 . . .
N6 C42 C43 C44 -178.7(14) . . . .
N6 C42 C47 C46 178.7(14) . . . .
N6 C33 C38 C37 -158.7(6) 16 . . .
N6 C33 C38 C37 178.6(7) . . . .
N6 C30 C31 C32 -176.8(8) . . . .
N6 C30 C31 C32 -137.1(10) 16 . . .
C42 N6 C42 C43 -3.3(14) 16 . . .
C42 N6 C42 C47 178(2) 16 . . .
C42 N6 C33 N6 110(3) . . . 16
C42 N6 C33 N6 82(2) 16 . . 16
C42 N6 C33 C34 -3.2(13) 16 . . .
C42 N6 C33 C34 25.3(13) . . . .
C42 N6 C33 C38 -153.3(9) . . . .
C42 N6 C33 C38 178.2(8) 16 . . .
C42 N6 C30 N6 -47.8(9) 16 . . 16
C42 N6 C30 N6 -65.5(8) . . . 16
C42 N6 C30 C29 -128.6(10) . . . .
C42 N6 C30 C29 -110.9(8) 16 . . .
C42 N6 C30 C31 48.2(12) . . . .
C42 N6 C30 C31 65.9(9) 16 . . .
C42 C43 C44 C45 0.0 . . . .
C43 C42 C47 C46 0.0 . . . .
C43 C44 C45 C44 2(3) . . . 16
C43 C44 C45 C46 0.0 . . . .
C43 C44 C45 C46 176(8) . . . 16
C44 C45 C46 C47 0.0 . . . .
C44 C45 C46 C47 -4(7) 16 . . .
C45 C46 C47 C42 0.0 . . . .
C46 C45 C46 C47 -1.0(18) 16 . . .
C47 C42 C43 C44 0.0 . . . .
N7 C40 C41 N8 73.9(13) . . . .
C36 C35 C34 C33 0.0 . . . .
C35 C36 C37 C38 0.0 . . . .
C35 C36 C39 N7 -6.8(16) . . . .
C35 C34 C33 N6 -178.6(7) . . . .
C35 C34 C33 N6 159.1(6) . . . 16
C35 C34 C33 C38 0.0 . . . .
C34 C33 C38 C37 0.0 . . . .
C33 N6 C42 C43 -137.5(8) . . . .
C33 N6 C42 C43 20.7(14) 16 . . .
C33 N6 C42 C47 43.8(14) . . . .
C33 N6 C42 C47 -158.0(8) 16 . . .
C33 N6 C33 N6 -45.5(11) 16 . . 16
C33 N6 C33 C34 -130.5(11) 16 . . .
C33 N6 C33 C38 50.9(11) 16 . . .
C33 N6 C30 N6 6(3) 16 . . 16
C33 N6 C30 N6 110(2) . . . 16
C33 N6 C30 C29 47.0(11) . . . .
C33 N6 C30 C29 -57(2) 16 . . .
C33 N6 C30 C31 -136.2(8) . . . .
C33 N6 C30 C31 119(3) 16 . . .
C33 C38 C37 C36 0.0 . . . .
C37 C36 C35 C34 0.0 . . . .
C37 C36 C39 N7 170.2(10) . . . .
C39 N7 C40 C41 -126.6(13) . . . .
C39 C36 C35 C34 177.0(9) . . . .
C39 C36 C37 C38 -177.0(9) . . . .
C40 N7 C39 C36 179.2(10) . . . .
C41 N8 C41 C40 97.2(15) 3_665 . . .
C41 N8 C41 C40 -147.7(9) 2_655 . . .
N5 C26 C27 C28 165.9(13) . . . .
N5 C26 C27 C32 -9(2) . . . .
C25 N5 C26 C27 -175.4(15) . . . .
C26 N5 C25 C24 -120(2) . . . .
C26 C27 C28 C29 -174.7(10) . . . .
C26 C27 C32 C31 174.6(11) . . . .
C27 C28 C29 C30 0.0 . . . .
C28 C27 C32 C31 0.0 . . . .
C28 C29 C30 N6 146.6(7) . . . 16
C28 C29 C30 N6 176.8(8) . . . .
C28 C29 C30 C31 0.0 . . . .
C29 C30 C31 C32 0.0 . . . .
C30 N6 C42 C43 38.0(15) . . . .
C30 N6 C42 C43 -101.1(12) 16 . . .
C30 N6 C42 C47 80.2(15) 16 . . .
C30 N6 C42 C47 -140.7(8) . . . .
C30 N6 C33 N6 -65.2(11) . . . 16
C30 N6 C33 N6 5(2) 16 . . 16
C30 N6 C33 C34 -150.2(8) . . . .
C30 N6 C33 C34 -79.6(16) 16 . . .
C30 N6 C33 C38 31.3(12) . . . .
C30 N6 C33 C38 101.8(18) 16 . . .
C30 N6 C30 N6 80.0(19) 16 . . 16
C30 N6 C30 C29 16.9(11) 16 . . .
C30 N6 C30 C31 -166.3(11) 16 . . .
C30 C31 C32 C27 0.0 . . . .
C32 C27 C28 C29 0.0 . . . .
